data_2206299
loop_
_publ_author_name
'Amit Jhawar'
'Ilia A. Guzei'
'Vitaliy I. Timokhin'
'Robert West'

_publ_section_title
;
 1,2,3,4-Tetraphenylbutane-1,4-dione benzene solvate and a brief
 analysis of the solvated organic structures in the Cambridge
 Structural Database
;
_journal_issue 7
_journal_name_full 'Acta Crystallographica Section E'
_journal_page_first o2291
_journal_page_last o2293
_journal_paper_doi 10.1107/S1600536805019513
_journal_volume 61
_journal_year 2005
_chemical_formula_iupac 'C28 H22 O2, C6 H6'
_chemical_formula_moiety 'C28 H22 O2, C6 H6'
_chemical_formula_sum 'C34 H28 O2'
_chemical_formula_weight 468.56
_chemical_name_systematic
;
1,2,3,4-Tetraphenylbutane-1,4-dione benzene solvate
;
_space_group_IT_number 2
_symmetry_cell_setting triclinic
_symmetry_space_group_name_Hall '-P 1'
_symmetry_space_group_name_H-M 'P -1'
_atom_sites_solution_hydrogens geom
_atom_sites_solution_primary direct
_atom_sites_solution_secondary difmap
_audit_creation_method SHELXL-97
_cell_angle_alpha 110.489(2)
_cell_angle_beta 94.886(2)
_cell_angle_gamma 108.300(2)
_cell_formula_units_Z 1
_cell_length_a 8.4629(13)
_cell_length_b 8.7530(13)
_cell_length_c 9.5926(14)
_cell_measurement_reflns_used 2387
_cell_measurement_temperature 100(2)
_cell_measurement_theta_max 26.39
_cell_measurement_theta_min 2.32
_cell_volume 616.57(16)
_computing_cell_refinement 'SAINT (Bruker, 2003)'
_computing_data_collection 'SMART (Bruker, 2003)'
_computing_data_reduction SAINT
_computing_molecular_graphics SHELXTL
_computing_publication_material SHELXTL
_computing_structure_refinement SHELXTL
_computing_structure_solution 'SHELXTL (Bruker, 2003)'
_diffrn_ambient_temperature 100(2)
_diffrn_measured_fraction_theta_full 0.979
_diffrn_measured_fraction_theta_max 0.979
_diffrn_measurement_device_type 'Bruker CCD 1000 area-detector'
_diffrn_measurement_method \w
_diffrn_radiation_monochromator graphite
_diffrn_radiation_source 'fine-focus sealed tube'
_diffrn_radiation_type Mo-K\a
_diffrn_radiation_wavelength 0.71073
_diffrn_reflns_av_R_equivalents 0.0159
_diffrn_reflns_av_sigmaI/netI 0.0234
_diffrn_reflns_limit_h_max 10
_diffrn_reflns_limit_h_min -10
_diffrn_reflns_limit_k_max 10
_diffrn_reflns_limit_k_min -10
_diffrn_reflns_limit_l_max 11
_diffrn_reflns_limit_l_min -11
_diffrn_reflns_number 5010
_diffrn_reflns_theta_full 26.39
_diffrn_reflns_theta_max 26.39
_diffrn_reflns_theta_min 2.32
_diffrn_standards_number 0
_exptl_absorpt_coefficient_mu 0.077
_exptl_absorpt_correction_T_max 0.9773
_exptl_absorpt_correction_T_min 0.9648
_exptl_absorpt_correction_type multi-scan
_exptl_absorpt_process_details '(SADABS; Bruker, 2003)'
_exptl_crystal_colour colorless
_exptl_crystal_density_diffrn 1.262
_exptl_crystal_density_method none
_exptl_crystal_description needle
_exptl_crystal_F_000 248
_exptl_crystal_size_max 0.47
_exptl_crystal_size_mid 0.40
_exptl_crystal_size_min 0.30
_refine_diff_density_max 0.712
_refine_diff_density_min -0.327
_refine_ls_extinction_method none
_refine_ls_goodness_of_fit_ref 1.035
_refine_ls_hydrogen_treatment constr
_refine_ls_matrix_type full
_refine_ls_number_parameters 163
_refine_ls_number_reflns 2468
_refine_ls_number_restraints 0
_refine_ls_restrained_S_all 1.035
_refine_ls_R_factor_all 0.0687
_refine_ls_R_factor_gt 0.0537
_refine_ls_shift/su_max 0.000
_refine_ls_shift/su_mean 0.000
_refine_ls_structure_factor_coef Fsqd
_refine_ls_weighting_details 'w = 1/[\s^2^(Fo^2^)+(0.0528P)^2^+0.5916P] where P = (Fo^2^+2Fc^2^)/3'
_refine_ls_weighting_scheme calc
_refine_ls_wR_factor_gt 0.1277
_refine_ls_wR_factor_ref 0.1385
_reflns_number_gt 1972
_reflns_number_total 2468
_reflns_threshold_expression I>2\s(I)
_cod_data_source_file sj6105.cif
_cod_data_source_block I
_cod_depositor_comments
;
The following automatic conversions were performed:
'_symmetry_cell_setting' value 'Triclinic' changed to 'triclinic'
according to '/home/saulius/struct/CIF-dictionaries/cif_core.dic'
dictionary named 'cif_core.dic' version 2.4.1 from 2010-06-29.

Automatic conversion script
Id: cif_fix_enum 1527 2010-12-29 10:47:43Z saulius 

The following automatic conversions were performed:

'_symmetry_cell_setting' value 'Triclinic' changed to 'triclinic'
according to /home/saulius/struct/CIF-dictionaries/cif_core.dic
dictionary named 'cif_core.dic' version 2.4.1 from 2010-06-29.

Automatic conversion script
Id: cif_fix_values 1715 2011-07-08 13:25:40Z adriana 
;
_cod_database_code 2206299
_cod_database_fobs_code 2206299

loop_
_symmetry_equiv_pos_as_xyz
'x, y, z'
'-x, -y, -z'

loop_
_atom_site_label
_atom_site_fract_x
_atom_site_fract_y
_atom_site_fract_z
_atom_site_U_iso_or_equiv
_atom_site_adp_type
_atom_site_calc_flag
_atom_site_refinement_flags
_atom_site_occupancy
_atom_site_type_symbol
O1 0.20087(17) 1.20325(17) 0.41392(15) 0.0268(3) Uani d . 1 O
C1 0.2230(2) 1.0472(3) 0.1134(2) 0.0248(4) Uani d . 1 C
H1 0.2922 1.1672 0.1703 0.030 Uiso calc R 1 H
C2 0.2289(3) 0.9664(3) -0.0371(2) 0.0286(5) Uani d . 1 C
H2 0.3035 1.0305 -0.0828 0.034 Uiso calc R 1 H
C3 0.1259(3) 0.7919(3) -0.1218(2) 0.0289(5) Uani d . 1 C
H3 0.1297 0.7368 -0.2256 0.035 Uiso calc R 1 H
C4 0.0177(3) 0.6982(3) -0.0549(2) 0.0296(5) Uani d . 1 C
H4 -0.0533 0.5790 -0.1130 0.035 Uiso calc R 1 H
C5 0.0129(2) 0.7780(3) 0.0962(2) 0.0264(4) Uani d . 1 C
H5 -0.0610 0.7128 0.1416 0.032 Uiso calc R 1 H
C6 0.1156(2) 0.9534(2) 0.1826(2) 0.0216(4) Uani d . 1 C
C7 0.1163(2) 1.0480(2) 0.3462(2) 0.0219(4) Uani d . 1 C
C8 0.0228(3) 0.9408(3) 0.4315(2) 0.0276(4) Uani d . 1 C
H8 -0.0842 0.8455 0.3609 0.033 Uiso calc R 1 H
C9 0.1415(2) 0.8581(3) 0.4808(2) 0.0271(4) Uani d . 1 C
C10 0.0955(3) 0.6779(3) 0.4232(2) 0.0283(5) Uani d . 1 C
H10 -0.0140 0.6046 0.3590 0.034 Uiso calc R 1 H
C11 0.2063(3) 0.6033(3) 0.4577(2) 0.0273(4) Uani d . 1 C
H11 0.1735 0.4794 0.4155 0.033 Uiso calc R 1 H
C12 0.3648(3) 0.7076(3) 0.5532(2) 0.0278(4) Uani d . 1 C
H12 0.4413 0.6556 0.5755 0.033 Uiso calc R 1 H
C13 0.4118(2) 0.8883(3) 0.6163(2) 0.0276(4) Uani d . 1 C
H13 0.5196 0.9605 0.6839 0.033 Uiso calc R 1 H
C14 0.3005(2) 0.9633(3) 0.5803(2) 0.0284(5) Uani d . 1 C
H14 0.3326 1.0872 0.6237 0.034 Uiso calc R 1 H
C15 0.4896(3) 0.5392(3) 0.1508(3) 0.0410(6) Uani d . 1 C
H15 0.4824 0.5663 0.2544 0.049 Uiso calc R 1 H
C16 0.4160(3) 0.6092(3) 0.0668(3) 0.0410(6) Uani d . 1 C
H16 0.3581 0.6842 0.1129 0.049 Uiso calc R 1 H
C17 0.4264(3) 0.5704(3) -0.0838(3) 0.0402(5) Uani d . 1 C
H17 0.3760 0.6189 -0.1412 0.048 Uiso calc R 1 H

loop_
_atom_site_aniso_label
_atom_site_aniso_U_11
_atom_site_aniso_U_22
_atom_site_aniso_U_33
_atom_site_aniso_U_12
_atom_site_aniso_U_13
_atom_site_aniso_U_23
O1 0.0324(7) 0.0223(7) 0.0296(7) 0.0109(6) 0.0124(6) 0.0125(6)
C1 0.0238(9) 0.0245(10) 0.0270(10) 0.0061(8) 0.0057(8) 0.0139(8)
C2 0.0288(10) 0.0339(11) 0.0287(10) 0.0107(9) 0.0122(8) 0.0182(9)
C3 0.0352(11) 0.0314(11) 0.0237(10) 0.0154(9) 0.0093(8) 0.0115(8)
C4 0.0357(11) 0.0222(10) 0.0290(10) 0.0085(8) 0.0068(9) 0.0102(8)
C5 0.0285(10) 0.0248(10) 0.0287(10) 0.0075(8) 0.0084(8) 0.0153(8)
C6 0.0222(9) 0.0246(9) 0.0239(9) 0.0110(7) 0.0070(7) 0.0136(8)
C7 0.0201(9) 0.0218(10) 0.0264(10) 0.0076(7) 0.0050(7) 0.0126(8)
C8 0.0297(10) 0.0234(10) 0.0249(10) 0.0045(8) 0.0066(8) 0.0087(8)
C9 0.0247(10) 0.0249(10) 0.0371(11) 0.0104(8) 0.0113(8) 0.0165(8)
C10 0.0275(10) 0.0262(10) 0.0324(11) 0.0075(8) 0.0051(8) 0.0154(9)
C11 0.0370(11) 0.0240(10) 0.0272(10) 0.0143(9) 0.0120(8) 0.0136(8)
C12 0.0322(10) 0.0366(11) 0.0313(10) 0.0224(9) 0.0146(8) 0.0221(9)
C13 0.0229(9) 0.0341(11) 0.0282(10) 0.0083(8) 0.0082(8) 0.0166(8)
C14 0.0262(10) 0.0220(10) 0.0398(11) 0.0082(8) 0.0129(8) 0.0148(9)
C15 0.0417(13) 0.0317(12) 0.0401(12) 0.0034(10) 0.0161(10) 0.0109(10)
C16 0.0353(12) 0.0259(11) 0.0568(15) 0.0089(9) 0.0195(11) 0.0106(10)
C17 0.0369(12) 0.0312(11) 0.0518(14) 0.0080(10) 0.0114(10) 0.0194(10)

loop_
_atom_type_symbol
_atom_type_description
_atom_type_scat_dispersion_real
_atom_type_scat_dispersion_imag
_atom_type_scat_source
C C 0.0033 0.0016 'International Tables Vol C Tables 4.2.6.8 and 6.1.1.4'
H H 0.0000 0.0000 'International Tables Vol C Tables 4.2.6.8 and 6.1.1.4'
O O 0.0106 0.0060 'International Tables Vol C Tables 4.2.6.8 and 6.1.1.4'

loop_
_geom_angle_atom_site_label_1
_geom_angle_atom_site_label_2
_geom_angle_atom_site_label_3
_geom_angle_site_symmetry_1
_geom_angle_site_symmetry_3
_geom_angle
C2 C1 C6 . . 120.50(18)
C2 C1 H1 . . 119.7
C6 C1 H1 . . 119.7
C1 C2 C3 . . 120.19(18)
C1 C2 H2 . . 119.9
C3 C2 H2 . . 119.9
C4 C3 C2 . . 119.82(18)
C4 C3 H3 . . 120.1
C2 C3 H3 . . 120.1
C5 C4 C3 . . 120.14(19)
C5 C4 H4 . . 119.9
C3 C4 H4 . . 119.9
C4 C5 C6 . . 120.63(18)
C4 C5 H5 . . 119.7
C6 C5 H5 . . 119.7
C5 C6 C1 . . 118.71(17)
C5 C6 C7 . . 123.45(16)
C1 C6 C7 . . 117.84(17)
O1 C7 C6 . . 120.83(16)
O1 C7 C8 . . 120.40(17)
C6 C7 C8 . . 118.46(16)
C8 C8 C7 2_576 . 110.0(2)
C8 C8 C9 2_576 . 111.6(2)
C7 C8 C9 . . 107.52(15)
C8 C8 H8 2_576 . 109.2
C7 C8 H8 . . 109.2
C9 C8 H8 . . 109.2
C10 C9 C14 . . 118.54(18)
C10 C9 C8 . . 120.55(18)
C14 C9 C8 . . 120.87(17)
C11 C10 C9 . . 120.85(19)
C11 C10 H10 . . 119.6
C9 C10 H10 . . 119.6
C10 C11 C12 . . 120.48(19)
C10 C11 H11 . . 119.8
C12 C11 H11 . . 119.8
C11 C12 C13 . . 119.78(18)
C11 C12 H12 . . 120.1
C13 C12 H12 . . 120.1
C12 C13 C14 . . 119.65(19)
C12 C13 H13 . . 120.2
C14 C13 H13 . . 120.2
C13 C14 C9 . . 120.64(18)
C13 C14 H14 . . 119.7
C9 C14 H14 . . 119.7
C17 C15 C16 2_665 . 120.0(2)
C17 C15 H15 2_665 . 120.0
C16 C15 H15 . . 120.0
C17 C16 C15 . . 120.2(2)
C17 C16 H16 . . 119.9
C15 C16 H16 . . 119.9
C16 C17 C15 . 2_665 119.8(2)
C16 C17 H17 . . 120.1
C15 C17 H17 2_665 . 120.1

loop_
_geom_bond_atom_site_label_1
_geom_bond_atom_site_label_2
_geom_bond_site_symmetry_2
_geom_bond_distance
O1 C7 . 1.214(2)
C1 C2 . 1.379(3)
C1 C6 . 1.399(3)
C1 H1 . 0.9500
C2 C3 . 1.390(3)
C2 H2 . 0.9500
C3 C4 . 1.386(3)
C3 H3 . 0.9500
C4 C5 . 1.380(3)
C4 H4 . 0.9500
C5 C6 . 1.397(3)
C5 H5 . 0.9500
C6 C7 . 1.494(3)
C7 C8 . 1.535(3)
C8 C8 2_576 1.527(4)
C8 C9 . 1.541(3)
C8 H8 . 1.0000
C9 C10 . 1.383(3)
C9 C14 . 1.399(3)
C10 C11 . 1.378(3)
C10 H10 . 0.9500
C11 C12 . 1.381(3)
C11 H11 . 0.9500
C12 C13 . 1.386(3)
C12 H12 . 0.9500
C13 C14 . 1.389(3)
C13 H13 . 0.9500
C14 H14 . 0.9500
C15 C17 2_665 1.383(3)
C15 C16 . 1.382(4)
C15 H15 . 0.9500
C16 C17 . 1.381(4)
C16 H16 . 0.9500
C17 C15 2_665 1.383(3)
C17 H17 . 0.9500

loop_
_geom_torsion_atom_site_label_1
_geom_torsion_atom_site_label_2
_geom_torsion_atom_site_label_3
_geom_torsion_atom_site_label_4
_geom_torsion_site_symmetry_1
_geom_torsion_site_symmetry_4
_geom_torsion
C6 C1 C2 C3 . . 1.0(3)
C1 C2 C3 C4 . . -0.3(3)
C2 C3 C4 C5 . . -0.5(3)
C3 C4 C5 C6 . . 0.6(3)
C4 C5 C6 C1 . . 0.1(3)
C4 C5 C6 C7 . . 179.70(18)
C2 C1 C6 C5 . . -0.9(3)
C2 C1 C6 C7 . . 179.50(17)
C5 C6 C7 O1 . . -175.90(18)
C1 C6 C7 O1 . . 3.7(3)
C5 C6 C7 C8 . . 10.4(3)
C1 C6 C7 C8 . . -170.00(17)
O1 C7 C8 C8 . 2_576 28.6(3)
C6 C7 C8 C8 . 2_576 -157.7(2)
O1 C7 C8 C9 . . -93.1(2)
C6 C7 C8 C9 . . 80.6(2)
C8 C8 C9 C10 2_576 . 123.3(2)
C7 C8 C9 C10 . . -115.9(2)
C8 C8 C9 C14 2_576 . -59.0(3)
C7 C8 C9 C14 . . 61.7(2)
C14 C9 C10 C11 . . -2.6(3)
C8 C9 C10 C11 . . 175.11(18)
C9 C10 C11 C12 . . 1.1(3)
C10 C11 C12 C13 . . 0.9(3)
C11 C12 C13 C14 . . -1.4(3)
C12 C13 C14 C9 . . -0.1(3)
C10 C9 C14 C13 . . 2.1(3)
C8 C9 C14 C13 . . -175.61(18)
C17 C15 C16 C17 2_665 . -0.1(4)
C15 C16 C17 C15 . 2_665 0.1(4)
